data_2231147
loop_
_publ_author_name
'Asiri, Abdullah M.'
'Al-Youbi, Abdulrahman O.'
'Alamry, Khalid A.'
'Faidallah, Hassan M.'
'Ng, Seik Weng'
'Tiekink, Edward R. T.'

_publ_section_title
;
 (2<i>Z</i>)-3-(4-Chloroanilino)-1-(5-hydroxy-3-methyl-1-phenyl-1<i>H</i>-pyrazol-4-yl)but-2-en-1-one
;
_journal_coeditor_code HG5069
_journal_issue 8
_journal_name_full 'Acta Crystallographica Section E'
_journal_page_first o2157
_journal_paper_doi 10.1107/S1600536811029473
_journal_volume 67
_journal_year 2011
_chemical_formula_iupac 'C20 H18 Cl N3 O2'
_chemical_formula_moiety 'C20 H18 Cl N3 O2'
_chemical_formula_sum 'C20 H18 Cl N3 O2'
_chemical_formula_weight 367.82
_chemical_name_systematic
;
(2<i>Z</i>)-3-(4-Chloroanilino)-1-(5-hydroxy-3-
methyl-1-phenyl-1<i>H</i>-pyrazol-4-yl)but-2-en-1-one
;
_space_group_IT_number 14
_symmetry_cell_setting monoclinic
_symmetry_space_group_name_Hall '-P 2yn'
_symmetry_space_group_name_H-M 'P 1 21/n 1'
_atom_sites_solution_hydrogens geom
_atom_sites_solution_primary direct
_atom_sites_solution_secondary difmap
_audit_creation_method SHELXL-97
_cell_angle_alpha 90.00
_cell_angle_beta 100.956(3)
_cell_angle_gamma 90.00
_cell_formula_units_Z 4
_cell_length_a 10.7782(3)
_cell_length_b 12.6349(4)
_cell_length_c 12.9071(4)
_cell_measurement_reflns_used 4068
_cell_measurement_temperature 100(2)
_cell_measurement_theta_max 29.2454
_cell_measurement_theta_min 2.5056
_cell_volume 1725.67(9)
_computing_cell_refinement 'CrysAlis PRO (Agilent, 2010)'
_computing_data_collection 'CrysAlis PRO (Agilent, 2010)'
_computing_data_reduction 'CrysAlis PRO (Agilent, 2010)'
_computing_molecular_graphics 'ORTEP-3 (Farrugia, 1997) and DIAMOND (Brandenburg, 2006)'
_computing_publication_material 'publCIF (Westrip, 2010)'
_computing_structure_refinement 'SHELXL97 (Sheldrick, 2008)'
_computing_structure_solution 'SHELXS97 (Sheldrick, 2008)'
_diffrn_ambient_temperature 100(2)
_diffrn_detector_area_resol_mean 10.4041
_diffrn_measured_fraction_theta_full 0.973
_diffrn_measured_fraction_theta_max 0.973
_diffrn_measurement_device_type 'Agilent SuperNova Dual diffractometer with an Atlas detector'
_diffrn_measurement_method \w
_diffrn_radiation_monochromator Mirror
_diffrn_radiation_source 'SuperNova (Mo) X-ray Source'
_diffrn_radiation_type MoK\a
_diffrn_radiation_wavelength 0.71073
_diffrn_reflns_av_R_equivalents 0.0250
_diffrn_reflns_av_sigmaI/netI 0.0368
_diffrn_reflns_limit_h_max 11
_diffrn_reflns_limit_h_min -13
_diffrn_reflns_limit_k_max 16
_diffrn_reflns_limit_k_min -13
_diffrn_reflns_limit_l_max 16
_diffrn_reflns_limit_l_min -15
_diffrn_reflns_number 8785
_diffrn_reflns_theta_full 27.50
_diffrn_reflns_theta_max 27.50
_diffrn_reflns_theta_min 2.51
_diffrn_standards_decay_% 0
_diffrn_standards_interval_count 0
_diffrn_standards_interval_time 0
_diffrn_standards_number 0
_exptl_absorpt_coefficient_mu 0.242
_exptl_absorpt_correction_T_max 0.9532
_exptl_absorpt_correction_T_min 0.9310
_exptl_absorpt_correction_type multi-scan
_exptl_absorpt_process_details '(CrysAlis PRO; Agilent, 2010)'
_exptl_crystal_colour orange
_exptl_crystal_density_diffrn 1.416
_exptl_crystal_density_method 'not measured'
_exptl_crystal_description block
_exptl_crystal_F_000 768
_exptl_crystal_size_max 0.30
_exptl_crystal_size_mid 0.25
_exptl_crystal_size_min 0.20
_refine_diff_density_max 0.273
_refine_diff_density_min -0.304
_refine_ls_extinction_method none
_refine_ls_goodness_of_fit_ref 1.012
_refine_ls_hydrogen_treatment mixed
_refine_ls_matrix_type full
_refine_ls_number_parameters 245
_refine_ls_number_reflns 3860
_refine_ls_number_restraints 0
_refine_ls_restrained_S_all 1.012
_refine_ls_R_factor_all 0.0508
_refine_ls_R_factor_gt 0.0391
_refine_ls_shift/su_max 0.000
_refine_ls_shift/su_mean 0.000
_refine_ls_structure_factor_coef Fsqd
_refine_ls_weighting_details 'calc w=1/[\s^2^(Fo^2^)+(0.0495P)^2^+0.5858P] where P=(Fo^2^+2Fc^2^)/3'
_refine_ls_weighting_scheme calc
_refine_ls_wR_factor_gt 0.0930
_refine_ls_wR_factor_ref 0.1030
_reflns_number_gt 3199
_reflns_number_total 3860
_reflns_threshold_expression I>2\s(I)
_cod_data_source_file hg5069.cif
_cod_data_source_block I
_cod_original_sg_symbol_H-M 'P 21/n'
_cod_database_code 2231147
_cod_database_fobs_code 2231147

loop_
_symmetry_equiv_pos_as_xyz
'x, y, z'
'x+1/2, -y+1/2, z+1/2'
'-x, -y, -z'
'-x-1/2, y-1/2, -z-1/2'

loop_
_atom_site_type_symbol
_atom_site_label
_atom_site_fract_x
_atom_site_fract_y
_atom_site_fract_z
_atom_site_U_iso_or_equiv
_atom_site_adp_type
_atom_site_calc_flag
_atom_site_refinement_flags
_atom_site_occupancy
_atom_site_symmetry_multiplicity
Cl Cl1 0.91036(4) 0.59737(3) 1.20821(3) 0.02517(13) Uani d . 1 1
O O1 0.69340(10) 0.75724(9) 0.38953(9) 0.0208(3) Uani d . 1 1
O O2 0.73186(10) 0.65748(9) 0.56249(9) 0.0216(3) Uani d . 1 1
N N1 0.59886(11) 0.64664(11) 0.24798(10) 0.0184(3) Uani d . 1 1
N N2 0.56236(12) 0.54063(11) 0.23365(10) 0.0201(3) Uani d . 1 1
N N3 0.77747(12) 0.55053(12) 0.74398(11) 0.0200(3) Uani d . 1 1
C C1 0.57853(13) 0.71508(14) 0.15919(12) 0.0195(3) Uani d . 1 1
C C2 0.60600(15) 0.82241(14) 0.17012(13) 0.0238(4) Uani d . 1 1
H H2 0.6377 0.8518 0.2377 0.029 Uiso calc R 1 1
C C3 0.58657(16) 0.88614(15) 0.08098(14) 0.0290(4) Uani d . 1 1
H H3A 0.6056 0.9595 0.0878 0.035 Uiso calc R 1 1
C C4 0.53986(16) 0.84422(16) -0.01787(14) 0.0291(4) Uani d . 1 1
H H4 0.5276 0.8885 -0.0785 0.035 Uiso calc R 1 1
C C5 0.51121(15) 0.73772(16) -0.02783(13) 0.0282(4) Uani d . 1 1
H H5 0.4780 0.7090 -0.0954 0.034 Uiso calc R 1 1
C C6 0.53058(14) 0.67263(15) 0.06000(13) 0.0236(4) Uani d . 1 1
H H6 0.5113 0.5993 0.0527 0.028 Uiso calc R 1 1
C C7 0.56011(16) 0.38241(13) 0.33884(14) 0.0241(4) Uani d . 1 1
H H7A 0.5145 0.3555 0.2710 0.036 Uiso calc R 1 1
H H7B 0.5070 0.3749 0.3922 0.036 Uiso calc R 1 1
H H7C 0.6383 0.3420 0.3606 0.036 Uiso calc R 1 1
C C8 0.59131(13) 0.49623(13) 0.32786(12) 0.0193(3) Uani d . 1 1
C C9 0.64770(14) 0.57033(13) 0.40580(12) 0.0185(3) Uani d . 1 1
C C10 0.64989(13) 0.66471(13) 0.35046(12) 0.0175(3) Uani d . 1 1
C C11 0.69441(14) 0.56817(13) 0.51866(12) 0.0189(3) Uani d . 1 1
C C12 0.69884(14) 0.47308(13) 0.57726(13) 0.0210(3) Uani d . 1 1
H H12 0.6726 0.4100 0.5393 0.025 Uiso calc R 1 1
C C13 0.73809(14) 0.46454(13) 0.68479(13) 0.0196(3) Uani d . 1 1
C C14 0.74065(15) 0.35747(13) 0.73563(13) 0.0223(4) Uani d . 1 1
H H14A 0.7539 0.3030 0.6848 0.033 Uiso calc R 1 1
H H14B 0.6601 0.3448 0.7581 0.033 Uiso calc R 1 1
H H14C 0.8097 0.3548 0.7971 0.033 Uiso calc R 1 1
C C15 0.80969(14) 0.55777(13) 0.85538(12) 0.0187(3) Uani d . 1 1
C C16 0.73868(14) 0.50806(14) 0.92039(13) 0.0223(4) Uani d . 1 1
H H16 0.6675 0.4665 0.8902 0.027 Uiso calc R 1 1
C C17 0.77113(14) 0.51871(14) 1.02897(13) 0.0220(4) Uani d . 1 1
H H17 0.7244 0.4827 1.0736 0.026 Uiso calc R 1 1
C C18 0.87226(14) 0.58229(13) 1.07155(12) 0.0192(3) Uani d . 1 1
C C19 0.94267(14) 0.63411(13) 1.00821(13) 0.0199(3) Uani d . 1 1
H H19 1.0115 0.6781 1.0386 0.024 Uiso calc R 1 1
C C20 0.91164(14) 0.62108(13) 0.89951(13) 0.0192(3) Uani d . 1 1
H H20 0.9601 0.6555 0.8552 0.023 Uiso calc R 1 1
H H1 0.721(3) 0.739(2) 0.462(2) 0.077(9) Uiso d . 1 1
H H3 0.7859(18) 0.6100(17) 0.7060(17) 0.035(6) Uiso d . 1 1

loop_
_atom_site_aniso_label
_atom_site_aniso_U_11
_atom_site_aniso_U_22
_atom_site_aniso_U_33
_atom_site_aniso_U_12
_atom_site_aniso_U_13
_atom_site_aniso_U_23
Cl1 0.0307(2) 0.0284(2) 0.0149(2) 0.00130(16) 0.00068(15) -0.00084(17)
O1 0.0259(6) 0.0178(6) 0.0170(6) -0.0017(4) 0.0000(4) -0.0009(5)
O2 0.0283(6) 0.0188(6) 0.0167(6) -0.0025(5) 0.0019(4) -0.0017(5)
N1 0.0190(6) 0.0191(7) 0.0162(7) -0.0017(5) 0.0013(5) -0.0003(6)
N2 0.0225(7) 0.0184(7) 0.0186(7) -0.0019(5) 0.0019(5) -0.0015(6)
N3 0.0245(7) 0.0193(7) 0.0150(7) -0.0012(5) 0.0009(5) 0.0018(6)
C1 0.0151(7) 0.0269(9) 0.0164(8) 0.0016(6) 0.0031(6) 0.0032(7)
C2 0.0229(8) 0.0279(10) 0.0200(8) -0.0024(7) 0.0029(6) 0.0012(7)
C3 0.0313(9) 0.0291(10) 0.0264(9) -0.0025(7) 0.0051(7) 0.0066(8)
C4 0.0290(9) 0.0385(11) 0.0195(9) 0.0003(8) 0.0039(7) 0.0096(8)
C5 0.0255(8) 0.0433(12) 0.0152(8) 0.0010(8) 0.0021(6) 0.0013(8)
C6 0.0226(8) 0.0293(10) 0.0187(8) -0.0006(7) 0.0037(6) -0.0018(7)
C7 0.0285(8) 0.0201(9) 0.0226(9) -0.0031(7) 0.0019(7) -0.0038(7)
C8 0.0187(7) 0.0207(9) 0.0185(8) 0.0010(6) 0.0033(6) -0.0015(7)
C9 0.0195(7) 0.0190(8) 0.0169(8) 0.0004(6) 0.0030(6) -0.0008(7)
C10 0.0152(7) 0.0204(8) 0.0167(8) 0.0003(6) 0.0023(6) -0.0022(7)
C11 0.0187(7) 0.0215(8) 0.0166(8) 0.0008(6) 0.0043(6) -0.0016(7)
C12 0.0236(8) 0.0200(9) 0.0190(8) 0.0001(6) 0.0032(6) -0.0017(7)
C13 0.0173(7) 0.0202(8) 0.0214(8) 0.0005(6) 0.0037(6) -0.0007(7)
C14 0.0244(8) 0.0200(9) 0.0210(9) -0.0009(6) 0.0009(6) 0.0010(7)
C15 0.0206(7) 0.0187(8) 0.0156(8) 0.0036(6) 0.0006(6) -0.0001(6)
C16 0.0189(7) 0.0261(9) 0.0209(8) -0.0038(6) 0.0012(6) -0.0004(7)
C17 0.0229(8) 0.0239(9) 0.0198(8) 0.0002(6) 0.0052(6) 0.0016(7)
C18 0.0221(7) 0.0195(8) 0.0145(8) 0.0052(6) -0.0002(6) 0.0007(6)
C19 0.0212(8) 0.0164(8) 0.0204(8) 0.0008(6) 0.0000(6) -0.0015(7)
C20 0.0225(8) 0.0155(8) 0.0196(8) 0.0018(6) 0.0041(6) 0.0016(6)

loop_
_atom_type_symbol
_atom_type_description
_atom_type_scat_dispersion_real
_atom_type_scat_dispersion_imag
_atom_type_scat_source
C C 0.0033 0.0016 'International Tables Vol C Tables 4.2.6.8 and 6.1.1.4'
H H 0.0000 0.0000 'International Tables Vol C Tables 4.2.6.8 and 6.1.1.4'
N N 0.0061 0.0033 'International Tables Vol C Tables 4.2.6.8 and 6.1.1.4'
O O 0.0106 0.0060 'International Tables Vol C Tables 4.2.6.8 and 6.1.1.4'
Cl Cl 0.1484 0.1585 'International Tables Vol C Tables 4.2.6.8 and 6.1.1.4'

loop_
_geom_angle_atom_site_label_1
_geom_angle_atom_site_label_2
_geom_angle_atom_site_label_3
_geom_angle
C10 O1 H1 100.3(17)
C10 N1 N2 110.06(13)
C10 N1 C1 131.22(14)
N2 N1 C1 118.72(13)
C8 N2 N1 105.88(12)
C13 N3 C15 128.07(15)
C13 N3 H3 114.3(13)
C15 N3 H3 117.6(13)
C2 C1 C6 120.24(15)
C2 C1 N1 121.03(15)
C6 C1 N1 118.73(15)
C1 C2 C3 119.12(16)
C1 C2 H2 120.4
C3 C2 H2 120.4
C4 C3 C2 120.88(18)
C4 C3 H3A 119.6
C2 C3 H3A 119.6
C5 C4 C3 119.61(17)
C5 C4 H4 120.2
C3 C4 H4 120.2
C4 C5 C6 120.43(17)
C4 C5 H5 119.8
C6 C5 H5 119.8
C5 C6 C1 119.71(17)
C5 C6 H6 120.1
C1 C6 H6 120.1
C8 C7 H7A 109.5
C8 C7 H7B 109.5
H7A C7 H7B 109.5
C8 C7 H7C 109.5
H7A C7 H7C 109.5
H7B C7 H7C 109.5
N2 C8 C9 111.44(14)
N2 C8 C7 118.63(14)
C9 C8 C7 129.91(15)
C10 C9 C8 104.32(14)
C10 C9 C11 119.70(15)
C8 C9 C11 135.94(15)
O1 C10 N1 124.81(14)
O1 C10 C9 126.90(14)
N1 C10 C9 108.29(14)
O2 C11 C12 122.09(14)
O2 C11 C9 116.35(14)
C12 C11 C9 121.56(15)
C13 C12 C11 125.31(16)
C13 C12 H12 117.3
C11 C12 H12 117.3
N3 C13 C12 120.74(15)
N3 C13 C14 120.02(14)
C12 C13 C14 119.21(15)
C13 C14 H14A 109.5
C13 C14 H14B 109.5
H14A C14 H14B 109.5
C13 C14 H14C 109.5
H14A C14 H14C 109.5
H14B C14 H14C 109.5
C20 C15 C16 119.74(15)
C20 C15 N3 118.36(14)
C16 C15 N3 121.82(14)
C17 C16 C15 120.35(15)
C17 C16 H16 119.8
C15 C16 H16 119.8
C18 C17 C16 119.18(15)
C18 C17 H17 120.4
C16 C17 H17 120.4
C19 C18 C17 121.39(15)
C19 C18 Cl1 119.77(12)
C17 C18 Cl1 118.84(13)
C18 C19 C20 119.19(15)
C18 C19 H19 120.4
C20 C19 H19 120.4
C19 C20 C15 120.12(15)
C19 C20 H20 119.9
C15 C20 H20 119.9

loop_
_geom_bond_atom_site_label_1
_geom_bond_atom_site_label_2
_geom_bond_distance
Cl1 C18 1.7438(16)
O1 C10 1.3233(19)
O1 H1 0.96(3)
O2 C11 1.2921(19)
N1 C10 1.3519(19)
N1 N2 1.3984(19)
N1 C1 1.419(2)
N2 C8 1.321(2)
N3 C13 1.349(2)
N3 C15 1.417(2)
N3 H3 0.91(2)
C1 C2 1.389(2)
C1 C6 1.394(2)
C2 C3 1.387(2)
C2 H2 0.9500
C3 C4 1.385(3)
C3 H3A 0.9500
C4 C5 1.381(3)
C4 H4 0.9500
C5 C6 1.384(2)
C5 H5 0.9500
C6 H6 0.9500
C7 C8 1.490(2)
C7 H7A 0.9800
C7 H7B 0.9800
C7 H7C 0.9800
C8 C9 1.423(2)
C9 C10 1.392(2)
C9 C11 1.448(2)
C11 C12 1.416(2)
C12 C13 1.376(2)
C12 H12 0.9500
C13 C14 1.502(2)
C14 H14A 0.9800
C14 H14B 0.9800
C14 H14C 0.9800
C15 C20 1.391(2)
C15 C16 1.389(2)
C16 C17 1.385(2)
C16 H16 0.9500
C17 C18 1.381(2)
C17 H17 0.9500
C18 C19 1.382(2)
C19 C20 1.389(2)
C19 H19 0.9500
C20 H20 0.9500

loop_
_geom_hbond_atom_site_label_D
_geom_hbond_atom_site_label_H
_geom_hbond_atom_site_label_A
_geom_hbond_site_symmetry_A
_geom_hbond_distance_DH
_geom_hbond_distance_HA
_geom_hbond_distance_DA
_geom_hbond_angle_DHA
O1 H1 O2 . 0.96(3) 1.64(3) 2.5283(16) 153(3)
N3 H3 O2 . 0.91(2) 1.93(2) 2.6678(18) 136.9(18)
C4 H4 Cl1 2_463 0.95 2.81 3.6217(18) 144

loop_
_geom_torsion_atom_site_label_1
_geom_torsion_atom_site_label_2
_geom_torsion_atom_site_label_3
_geom_torsion_atom_site_label_4
_geom_torsion
C10 N1 N2 C8 0.30(16)
C1 N1 N2 C8 -179.71(12)
C10 N1 C1 C2 -3.9(2)
N2 N1 C1 C2 176.08(13)
C10 N1 C1 C6 175.87(14)
N2 N1 C1 C6 -4.1(2)
C6 C1 C2 C3 -0.8(2)
N1 C1 C2 C3 178.97(14)
C1 C2 C3 C4 0.3(2)
C2 C3 C4 C5 0.5(3)
C3 C4 C5 C6 -0.9(3)
C4 C5 C6 C1 0.4(2)
C2 C1 C6 C5 0.4(2)
N1 C1 C6 C5 -179.35(14)
N1 N2 C8 C9 -0.40(16)
N1 N2 C8 C7 178.35(13)
N2 C8 C9 C10 0.35(17)
C7 C8 C9 C10 -178.22(15)
N2 C8 C9 C11 178.29(16)
C7 C8 C9 C11 -0.3(3)
N2 N1 C10 O1 -179.86(13)
C1 N1 C10 O1 0.1(2)
N2 N1 C10 C9 -0.08(16)
C1 N1 C10 C9 179.92(14)
C8 C9 C10 O1 179.62(14)
C11 C9 C10 O1 1.3(2)
C8 C9 C10 N1 -0.15(16)
C11 C9 C10 N1 -178.50(13)
C10 C9 C11 O2 2.5(2)
C8 C9 C11 O2 -175.18(16)
C10 C9 C11 C12 -177.32(14)
C8 C9 C11 C12 5.0(3)
O2 C11 C12 C13 2.2(2)
C9 C11 C12 C13 -177.93(14)
C15 N3 C13 C12 173.70(14)
C15 N3 C13 C14 -8.2(2)
C11 C12 C13 N3 -0.4(2)
C11 C12 C13 C14 -178.47(14)
C13 N3 C15 C20 141.37(16)
C13 N3 C15 C16 -42.0(2)
C20 C15 C16 C17 -1.9(2)
N3 C15 C16 C17 -178.53(15)
C15 C16 C17 C18 2.2(2)
C16 C17 C18 C19 -1.0(2)
C16 C17 C18 Cl1 178.69(12)
C17 C18 C19 C20 -0.6(2)
Cl1 C18 C19 C20 179.74(12)
C18 C19 C20 C15 0.9(2)
C16 C15 C20 C19 0.3(2)
N3 C15 C20 C19 177.05(14)

loop_
_cod_related_entry_id
_cod_related_entry_database
_cod_related_entry_code
1 ChemSpider 30656853
